data_1101082
_publ_section_title
;
LaB6 powder 1x1 slits
;
_chemical_formula_sum 'Hf0.4 O3 Pb Ti0.6'
_chemical_name_common 'Lead titanium oxide'
_symmetry_cell_setting tetragonal
_symmetry_space_group_name_H-M 'P 4 m m'
_cell_angle_alpha 90
_cell_angle_beta 90
_cell_angle_gamma 90
_cell_formula_units_Z 1
_cell_length_a 3.9483006
_cell_length_b 3.9483006
_cell_length_c 3.9128053
_cod_database_code 1101082

loop_
_atom_site_label
_atom_site_type_symbol
_atom_site_occupancy
_atom_site_fract_x
_atom_site_fract_y
_atom_site_fract_z
_atom_site_B_iso_or_equiv
Pb1 Pb2+ 0.76 0. 0. 0. 0.2
Ca1 Ca2+ 0.24 0 0 0 0.3
Ti1 Ti4+ 1 0.5 0.5 0.499 0.3
O1 O2- 1. 0.5 0.5 0.095 0.5
O2 O2- 1. 0.5 0. 0.615 0.5
